data_1556970
loop_
_publ_author_name
'Paktunc, D.'
'Majzlan, J.'
'Palatinus, L.'
'Dutrizac, J.'
'Klementova, M.'
'Poirier, G.'

_publ_section_title
;
 Characterization of ferric arsenate-sulfate compounds: Implications for
 arsenic control in refractory gold processing residues
;
_journal_name_full 'American Mineralogist'
_journal_page_first 554
_journal_page_last 565
_journal_paper_doi 10.2138/am.2013.4342
_journal_volume 98
_journal_year 2013
_chemical_formula_sum 'As0.5 Fe H0.5 O4.5 S0.5'
_chemical_name_common Fe(AsO4)0.5(SO4)0.5(OH)0.5
_chemical_name_mineral 'ferric arsenate-sulfate'
_space_group_IT_number 2
_space_group_name_Hall '-I 1'
_space_group_name_H-M_alt 'I -1'
_cell_angle_alpha 89.209
_cell_angle_beta 89.675
_cell_angle_gamma 87.892
_cell_formula_units_Z 4
_cell_length_a 5.1639
_cell_length_b 5.1863
_cell_length_c 12.9457
_cell_volume 346.433
_diffrn_ambient_pressure 100
_diffrn_ambient_temperature 298
_cod_data_source_file FAS.cif
_cod_data_source_block FAS
_cod_original_formula_sum 'Fe1.0 As0.5 S0.5 O4.5 H0.5'
_cod_database_code 1556970

loop_
_space_group_symop_id
_space_group_symop_operation_xyz
1 x,y,z
2 -x,-y,-z
3 x+1/2,y+1/2,z+1/2
4 -x+1/2,-y+1/2,-z+1/2

loop_
_atom_site_label
_atom_site_occupancy
_atom_site_fract_x
_atom_site_fract_y
_atom_site_fract_z
_atom_site_adp_type
_atom_site_U_iso_or_equiv
_atom_site_type_symbol
AsS 0.5000 0.7474(14) 0.018(2) 0.1227(6) Uiso 0.0038(18) As
SAs 0.5000 0.7474(14) 0.018(2) 0.1227(6) Uiso 0.0038(18) S
Fe1 1.0 0.250000 -0.250000 0.250000 Uiso 0.038(4) Fe
Fe2 1.0 0.000000 0.500000 0.000000 Uiso 0.024(3) Fe
O1 1.0 0.782(5) -0.190(6) 0.0442(18) Uiso 0.026(6) O
O2 1.0 0.746(5) 0.309(6) 0.083(2) Uiso 0.028(6) O
O3 1.0 0.471(4) 0.014(6) 0.1906(17) Uiso 0.023(5) O
O4 1.0 0.949(9) -0.001(10) 0.208(3) Uiso 0.069(10) O
OH 1.0 0.241(7) -0.449(9) 0.123(3) Uiso 0.065(10) O
